data_4063724
loop_
_publ_author_name
'Clark, George R.'
'Johns, Paul M.'
'Roper, Warren R.'
'S\"ohnel, Tilo'
'Wright, L. James'

_publ_section_title
;
 Regioselective Mono-, Di-, and Trifunctionalization of Iridabenzofurans
 through Electrophilic Substitution Reactions
;
_journal_issue 1
_journal_name_full Organometallics
_journal_page_first 129
_journal_paper_doi 10.1021/om100888z
_journal_volume 30
_journal_year 2011
_chemical_formula_moiety 'C44 H36 Br3 Ir O2 P2, C H2 CL2'
_chemical_formula_sum 'C45 H38 Br3 Cl2 Ir O2 P2'
_chemical_formula_weight 1175.52
_chemical_name_systematic
;
 ?
;
_space_group_IT_number 14
_symmetry_cell_setting monoclinic
_symmetry_space_group_name_Hall '-P 2ybc'
_symmetry_space_group_name_H-M 'P 1 21/c 1'
_atom_sites_solution_hydrogens geom
_atom_sites_solution_primary direct
_atom_sites_solution_secondary difmap
_audit_creation_method SHELXL-97
_cell_angle_alpha 90.00
_cell_angle_beta 109.346(1)
_cell_angle_gamma 90.00
_cell_formula_units_Z 4
_cell_length_a 18.0293(3)
_cell_length_b 9.6157(1)
_cell_length_c 25.6486(2)
_cell_measurement_reflns_used 8192
_cell_measurement_temperature 84(2)
_cell_measurement_theta_max 26.37
_cell_measurement_theta_min 1.68
_cell_volume 4195.48(9)
_computing_cell_refinement 'SAINT (Siemens, 1995)'
_computing_data_collection 'SMART (Siemens, 1995)'
_computing_data_reduction SAINT
_computing_molecular_graphics 'Ortep-III (Burnett & Johnson, 1996)'
_computing_publication_material 'SHELXTL (Sheldrick, 2008)'
_computing_structure_refinement 'SHELXL97 (Sheldrick, 2008)'
_computing_structure_solution 'SHELXS97 (Sheldrick, 2008)'
_diffrn_ambient_temperature 84(2)
_diffrn_measured_fraction_theta_full 0.993
_diffrn_measured_fraction_theta_max 0.993
_diffrn_measurement_device_type 'Siemens SMART CCD'
_diffrn_measurement_method 'Area detector \w scans'
_diffrn_radiation_monochromator graphite
_diffrn_radiation_source 'fine-focus sealed tube'
_diffrn_radiation_type MoK\a
_diffrn_radiation_wavelength 0.71073
_diffrn_reflns_av_R_equivalents 0.0281
_diffrn_reflns_av_sigmaI/netI 0.0369
_diffrn_reflns_limit_h_max 21
_diffrn_reflns_limit_h_min -22
_diffrn_reflns_limit_k_max 12
_diffrn_reflns_limit_k_min 0
_diffrn_reflns_limit_l_max 32
_diffrn_reflns_limit_l_min 0
_diffrn_reflns_number 19587
_diffrn_reflns_theta_full 26.37
_diffrn_reflns_theta_max 26.37
_diffrn_reflns_theta_min 1.68
_diffrn_standards_decay_% 0
_diffrn_standards_interval_count 0
_diffrn_standards_interval_time 0
_diffrn_standards_number 0
_exptl_absorpt_coefficient_mu 6.281
_exptl_absorpt_correction_T_max 0.421245
_exptl_absorpt_correction_T_min 0.297582
_exptl_absorpt_correction_type multi-scan
_exptl_absorpt_process_details 'SADABS; Sheldrick, 1996'
_exptl_crystal_colour red
_exptl_crystal_density_diffrn 1.861
_exptl_crystal_density_method 'not measured'
_exptl_crystal_description needle
_exptl_crystal_F_000 2280
_exptl_crystal_size_max 0.32
_exptl_crystal_size_mid 0.20
_exptl_crystal_size_min 0.10
_refine_diff_density_max 1.425
_refine_diff_density_min -2.059
_refine_diff_density_rms 0.147
_refine_ls_extinction_method none
_refine_ls_goodness_of_fit_ref 1.108
_refine_ls_hydrogen_treatment constr
_refine_ls_matrix_type full
_refine_ls_number_parameters 497
_refine_ls_number_reflns 8518
_refine_ls_number_restraints 0
_refine_ls_restrained_S_all 1.108
_refine_ls_R_factor_all 0.0478
_refine_ls_R_factor_gt 0.0375
_refine_ls_shift/su_max 0.001
_refine_ls_shift/su_mean 0.000
_refine_ls_structure_factor_coef Fsqd
_refine_ls_weighting_details 'calc w=1/[\s^2^(Fo^2^)+(0.0150P)^2^+31.7174P] where P=(Fo^2^+2Fc^2^)/3'
_refine_ls_weighting_scheme calc
_refine_ls_wR_factor_gt 0.0775
_refine_ls_wR_factor_ref 0.0830
_reflns_number_gt 7373
_reflns_number_total 8518
_reflns_threshold_expression I>2\s(I)
_cod_data_source_file om100888z_si_001.cif
_cod_data_source_block Compound_5
_cod_depositor_comments
;
The following automatic conversions were performed:

'_symmetry_cell_setting' value 'Monoclinic' changed to 'monoclinic'
according to /home/saulius/struct/CIF-dictionaries/cif_core.dic
dictionary named 'cif_core.dic' version 2.4.1 from 2010-06-29.

Automatic conversion script
Id: cif_fix_values 1715 2011-07-08 13:25:40Z adriana 
;
_cod_original_sg_symbol_Hall -p_2ybc
_cod_original_sg_symbol_H-M P21/c
_cod_database_code 4063724

loop_
_symmetry_equiv_pos_as_xyz
'x, y, z'
'-x, y+1/2, -z+1/2'
'-x, -y, -z'
'x, -y-1/2, z-1/2'

loop_
_atom_site_label
_atom_site_type_symbol
_atom_site_fract_x
_atom_site_fract_y
_atom_site_fract_z
_atom_site_U_iso_or_equiv
_atom_site_adp_type
_atom_site_occupancy
_atom_site_symmetry_multiplicity
_atom_site_calc_flag
_atom_site_refinement_flags
Ir Ir 0.274788(11) 0.42230(2) 0.157072(8) 0.01331(6) Uani 1 1 d .
Br1 Br 0.17433(3) 0.87599(6) 0.11187(2) 0.02356(13) Uani 1 1 d .
Br2 Br 0.05945(4) 0.15193(6) 0.04093(3) 0.03355(15) Uani 1 1 d .
Br3 Br 0.38391(3) 0.24865(6) 0.21046(2) 0.02156(12) Uani 1 1 d .
P2 P 0.31654(7) 0.41274(14) 0.07899(5) 0.0131(3) Uani 1 1 d .
P1 P 0.23704(8) 0.42583(14) 0.23692(5) 0.0146(3) Uani 1 1 d .
O1 O 0.3512(2) 0.6065(4) 0.18773(15) 0.0170(8) Uani 1 1 d .
O2 O 0.3436(2) 0.8408(4) 0.18262(17) 0.0223(8) Uani 1 1 d .
C8 C 0.4275(3) 0.8457(6) 0.2161(2) 0.0219(12) Uani 1 1 d .
H8A H 0.4353 0.8013 0.2519 0.033 Uiso 1 1 calc R
H8B H 0.4448 0.9428 0.2220 0.033 Uiso 1 1 calc R
H8C H 0.4583 0.7964 0.1968 0.033 Uiso 1 1 calc R
C7 C 0.3117(3) 0.7156(6) 0.1708(2) 0.0193(11) Uani 1 1 d .
C6 C 0.2303(3) 0.7082(6) 0.1370(2) 0.0186(11) Uani 1 1 d .
C2 C 0.1229(3) 0.3021(6) 0.0845(2) 0.0211(12) Uani 1 1 d .
C4 C 0.1173(3) 0.5581(6) 0.0890(2) 0.0193(11) Uani 1 1 d .
H4 H 0.0854 0.6387 0.0781 0.023 Uiso 1 1 calc R
C3 C 0.0841(3) 0.4346(6) 0.0712(2) 0.0200(11) Uani 1 1 d .
H3 H 0.0307 0.4345 0.0480 0.024 Uiso 1 1 calc R
C1 C 0.1951(3) 0.2755(6) 0.1185(2) 0.0184(11) Uani 1 1 d .
H1 H 0.2104 0.1808 0.1252 0.022 Uiso 1 1 calc R
C5 C 0.1985(3) 0.5774(5) 0.1236(2) 0.0155(10) Uani 1 1 d .
C41 C 0.3338(3) 0.2425(5) 0.0516(2) 0.0166(11) Uani 1 1 d .
C42 C 0.3507(3) 0.2400(6) 0.0023(2) 0.0206(11) Uani 1 1 d .
H42 H 0.3501 0.3242 -0.0172 0.025 Uiso 1 1 calc R
C43 C 0.3685(3) 0.1155(6) -0.0187(2) 0.0256(13) Uani 1 1 d .
H43 H 0.3787 0.1145 -0.0527 0.031 Uiso 1 1 calc R
C44 C 0.3714(4) -0.0076(6) 0.0105(3) 0.0260(13) Uani 1 1 d .
H44 H 0.3848 -0.0925 -0.0031 0.031 Uiso 1 1 calc R
C45 C 0.3546(3) -0.0059(6) 0.0593(2) 0.0241(12) Uani 1 1 d .
H45 H 0.3562 -0.0902 0.0790 0.029 Uiso 1 1 calc R
C46 C 0.3354(3) 0.1177(6) 0.0800(2) 0.0188(11) Uani 1 1 d .
H46 H 0.3233 0.1175 0.1133 0.023 Uiso 1 1 calc R
C51 C 0.2441(3) 0.4935(6) 0.0195(2) 0.0175(11) Uani 1 1 d .
C52 C 0.1844(3) 0.4140(6) -0.0158(2) 0.0217(12) Uani 1 1 d .
H52 H 0.1852 0.3157 -0.0117 0.026 Uiso 1 1 calc R
C53 C 0.1227(3) 0.4774(7) -0.0576(2) 0.0288(14) Uani 1 1 d .
H53 H 0.0822 0.4220 -0.0819 0.035 Uiso 1 1 calc R
C54 C 0.1206(4) 0.6195(7) -0.0635(3) 0.0315(14) Uani 1 1 d .
H54 H 0.0785 0.6621 -0.0916 0.038 Uiso 1 1 calc R
C55 C 0.1799(4) 0.7014(7) -0.0283(3) 0.0291(14) Uani 1 1 d .
H55 H 0.1786 0.7996 -0.0326 0.035 Uiso 1 1 calc R
C56 C 0.2414(3) 0.6387(6) 0.0134(2) 0.0221(12) Uani 1 1 d .
H56 H 0.2816 0.6945 0.0378 0.027 Uiso 1 1 calc R
C61 C 0.4088(3) 0.5046(5) 0.0868(2) 0.0165(11) Uani 1 1 d .
C62 C 0.4225(3) 0.5721(6) 0.0428(2) 0.0219(12) Uani 1 1 d .
H62 H 0.3825 0.5749 0.0077 0.026 Uiso 1 1 calc R
C63 C 0.4942(3) 0.6353(7) 0.0502(3) 0.0288(14) Uani 1 1 d .
H63 H 0.5032 0.6801 0.0198 0.035 Uiso 1 1 calc R
C64 C 0.5530(3) 0.6341(7) 0.1013(3) 0.0292(14) Uani 1 1 d .
H64 H 0.6016 0.6797 0.1062 0.035 Uiso 1 1 calc R
C65 C 0.5404(3) 0.5661(6) 0.1450(3) 0.0255(13) Uani 1 1 d .
H65 H 0.5811 0.5630 0.1798 0.031 Uiso 1 1 calc R
C66 C 0.4684(3) 0.5017(6) 0.1385(2) 0.0196(11) Uani 1 1 d .
H66 H 0.4598 0.4563 0.1690 0.024 Uiso 1 1 calc R
C11 C 0.2329(3) 0.2592(6) 0.2706(2) 0.0204(11) Uani 1 1 d .
C12 C 0.2241(5) 0.1335(7) 0.2427(3) 0.046(2) Uani 1 1 d .
H12 H 0.2223 0.1317 0.2053 0.056 Uiso 1 1 calc R
C13 C 0.2178(6) 0.0096(7) 0.2693(4) 0.055(2) Uani 1 1 d .
H13 H 0.2118 -0.0757 0.2496 0.066 Uiso 1 1 calc R
C14 C 0.2200(4) 0.0089(7) 0.3230(3) 0.0346(16) Uani 1 1 d .
H14 H 0.2158 -0.0760 0.3407 0.041 Uiso 1 1 calc R
C15 C 0.2285(3) 0.1328(7) 0.3509(3) 0.0303(14) Uani 1 1 d .
H15 H 0.2300 0.1332 0.3883 0.036 Uiso 1 1 calc R
C16 C 0.2348(3) 0.2575(6) 0.3255(2) 0.0235(12) Uani 1 1 d .
H16 H 0.2404 0.3422 0.3455 0.028 Uiso 1 1 calc R
C21 C 0.1390(3) 0.4985(6) 0.2249(2) 0.0174(11) Uani 1 1 d .
C22 C 0.0731(3) 0.4119(6) 0.2145(2) 0.0212(11) Uani 1 1 d .
H22 H 0.0795 0.3138 0.2159 0.025 Uiso 1 1 calc R
C23 C -0.0015(3) 0.4690(7) 0.2023(2) 0.0282(13) Uani 1 1 d .
H23 H -0.0458 0.4097 0.1953 0.034 Uiso 1 1 calc R
C24 C -0.0116(4) 0.6123(7) 0.2001(2) 0.0282(13) Uani 1 1 d .
H24 H -0.0627 0.6510 0.1923 0.034 Uiso 1 1 calc R
C25 C 0.0533(3) 0.6991(6) 0.2093(2) 0.0249(13) Uani 1 1 d .
H25 H 0.0466 0.7971 0.2073 0.030 Uiso 1 1 calc R
C26 C 0.1275(3) 0.6423(6) 0.2214(2) 0.0195(11) Uani 1 1 d .
H26 H 0.1715 0.7021 0.2274 0.023 Uiso 1 1 calc R
C31 C 0.3013(3) 0.5309(5) 0.2940(2) 0.0173(11) Uani 1 1 d .
C32 C 0.3822(3) 0.5324(6) 0.3039(2) 0.0212(12) Uani 1 1 d .
H32 H 0.4031 0.4814 0.2803 0.025 Uiso 1 1 calc R
C33 C 0.4323(3) 0.6068(7) 0.3474(2) 0.0270(13) Uani 1 1 d .
H33 H 0.4871 0.6076 0.3530 0.032 Uiso 1 1 calc R
C34 C 0.4033(4) 0.6801(7) 0.3829(3) 0.0310(14) Uani 1 1 d .
H34 H 0.4381 0.7311 0.4127 0.037 Uiso 1 1 calc R
C35 C 0.3235(4) 0.6791(6) 0.3748(2) 0.0271(13) Uani 1 1 d .
H35 H 0.3036 0.7291 0.3992 0.033 Uiso 1 1 calc R
C36 C 0.2724(3) 0.6046(6) 0.3307(2) 0.0217(12) Uani 1 1 d .
H36 H 0.2177 0.6037 0.3255 0.026 Uiso 1 1 calc R
Cl1 Cl 0.16784(13) 0.4297(2) 0.42603(10) 0.0579(5) Uani 1 1 d .
Cl2 Cl 0.03804(15) 0.5625(2) 0.34055(8) 0.0616(6) Uani 1 1 d .
C70 C 0.0672(5) 0.4618(9) 0.4006(3) 0.053(2) Uani 1 1 d .
H70A H 0.0515 0.5099 0.4295 0.064 Uiso 1 1 calc R
H70B H 0.0389 0.3718 0.3929 0.064 Uiso 1 1 calc R

loop_
_atom_site_aniso_label
_atom_site_aniso_U_11
_atom_site_aniso_U_22
_atom_site_aniso_U_33
_atom_site_aniso_U_23
_atom_site_aniso_U_13
_atom_site_aniso_U_12
Ir 0.01457(10) 0.01123(10) 0.01457(10) 0.00071(8) 0.00544(7) -0.00002(8)
Br1 0.0239(3) 0.0136(3) 0.0314(3) 0.0027(2) 0.0067(2) 0.0023(2)
Br2 0.0274(3) 0.0237(3) 0.0424(4) -0.0054(3) 0.0020(3) -0.0042(2)
Br3 0.0247(3) 0.0173(3) 0.0203(3) 0.0014(2) 0.0043(2) 0.0047(2)
P2 0.0123(6) 0.0145(6) 0.0126(6) 0.0007(5) 0.0043(5) 0.0001(5)
P1 0.0171(6) 0.0123(6) 0.0154(6) 0.0006(5) 0.0068(5) -0.0012(5)
O1 0.0183(18) 0.0136(18) 0.0199(19) -0.0005(15) 0.0072(15) -0.0012(15)
O2 0.023(2) 0.0131(19) 0.029(2) -0.0028(16) 0.0054(17) -0.0020(15)
C8 0.017(3) 0.016(3) 0.027(3) 0.001(2) 0.000(2) -0.002(2)
C7 0.033(3) 0.017(3) 0.011(2) -0.003(2) 0.013(2) -0.004(2)
C6 0.025(3) 0.014(3) 0.018(3) 0.001(2) 0.009(2) 0.002(2)
C2 0.018(3) 0.019(3) 0.027(3) -0.008(2) 0.008(2) -0.008(2)
C4 0.017(3) 0.020(3) 0.023(3) 0.004(2) 0.010(2) 0.005(2)
C3 0.017(3) 0.019(3) 0.022(3) -0.003(2) 0.005(2) -0.001(2)
C1 0.025(3) 0.014(3) 0.021(3) 0.000(2) 0.014(2) -0.002(2)
C5 0.018(2) 0.017(3) 0.015(2) -0.004(2) 0.010(2) -0.001(2)
C41 0.015(2) 0.014(3) 0.021(3) -0.002(2) 0.006(2) -0.003(2)
C42 0.024(3) 0.018(3) 0.023(3) -0.001(2) 0.011(2) 0.000(2)
C43 0.031(3) 0.023(3) 0.027(3) -0.005(2) 0.015(3) -0.005(2)
C44 0.032(3) 0.017(3) 0.029(3) -0.007(2) 0.008(3) 0.001(2)
C45 0.032(3) 0.014(3) 0.023(3) 0.000(2) 0.005(3) 0.000(2)
C46 0.020(3) 0.019(3) 0.019(3) -0.001(2) 0.008(2) 0.000(2)
C51 0.016(3) 0.023(3) 0.017(3) 0.005(2) 0.009(2) 0.002(2)
C52 0.020(3) 0.031(3) 0.014(2) -0.003(2) 0.006(2) 0.002(2)
C53 0.017(3) 0.050(4) 0.020(3) -0.007(3) 0.006(2) 0.006(3)
C54 0.026(3) 0.044(4) 0.024(3) 0.008(3) 0.008(3) 0.011(3)
C55 0.031(3) 0.030(3) 0.029(3) 0.012(3) 0.014(3) 0.013(3)
C56 0.023(3) 0.021(3) 0.026(3) 0.001(2) 0.012(2) 0.001(2)
C61 0.014(2) 0.014(3) 0.023(3) -0.003(2) 0.009(2) 0.000(2)
C62 0.020(3) 0.025(3) 0.022(3) -0.002(2) 0.009(2) -0.005(2)
C63 0.027(3) 0.033(3) 0.030(3) 0.005(3) 0.014(3) -0.008(3)
C64 0.021(3) 0.032(3) 0.038(4) -0.004(3) 0.014(3) -0.011(3)
C65 0.019(3) 0.028(3) 0.029(3) -0.002(3) 0.007(2) 0.001(2)
C66 0.017(3) 0.019(3) 0.022(3) 0.001(2) 0.005(2) 0.001(2)
C11 0.019(3) 0.016(3) 0.028(3) 0.004(2) 0.011(2) 0.001(2)
C12 0.095(6) 0.017(3) 0.039(4) -0.001(3) 0.039(4) -0.012(4)
C13 0.108(7) 0.013(3) 0.064(5) -0.002(3) 0.055(5) -0.010(4)
C14 0.031(3) 0.025(3) 0.051(4) 0.018(3) 0.019(3) 0.003(3)
C15 0.024(3) 0.040(4) 0.024(3) 0.013(3) 0.005(3) -0.008(3)
C16 0.028(3) 0.025(3) 0.019(3) 0.001(2) 0.008(2) -0.005(2)
C21 0.020(3) 0.018(3) 0.013(2) 0.004(2) 0.005(2) 0.001(2)
C22 0.024(3) 0.023(3) 0.020(3) -0.001(2) 0.010(2) -0.007(2)
C23 0.021(3) 0.038(4) 0.023(3) -0.001(3) 0.006(2) -0.008(3)
C24 0.025(3) 0.039(4) 0.021(3) 0.000(3) 0.008(2) 0.007(3)
C25 0.029(3) 0.027(3) 0.018(3) 0.000(2) 0.007(2) 0.007(3)
C26 0.020(3) 0.022(3) 0.019(3) 0.000(2) 0.009(2) 0.001(2)
C31 0.020(3) 0.013(2) 0.016(3) 0.003(2) 0.002(2) 0.000(2)
C32 0.023(3) 0.025(3) 0.017(3) -0.001(2) 0.007(2) 0.000(2)
C33 0.022(3) 0.034(3) 0.022(3) 0.001(3) 0.002(2) -0.006(3)
C34 0.039(4) 0.028(3) 0.023(3) -0.002(3) 0.007(3) -0.005(3)
C35 0.039(3) 0.024(3) 0.016(3) -0.002(2) 0.006(3) 0.003(3)
C36 0.027(3) 0.020(3) 0.016(3) 0.000(2) 0.005(2) 0.004(2)
Cl1 0.0663(13) 0.0451(11) 0.0713(14) 0.0137(10) 0.0347(11) 0.0189(10)
Cl2 0.0945(17) 0.0422(11) 0.0384(10) 0.0030(9) 0.0089(11) 0.0020(11)
C70 0.051(5) 0.056(5) 0.046(5) 0.010(4) 0.005(4) 0.000(4)

loop_
_atom_type_symbol
_atom_type_description
_atom_type_scat_dispersion_real
_atom_type_scat_dispersion_imag
_atom_type_scat_source
C C 0.0033 0.0016 'International Tables Vol C Tables 4.2.6.8 and 6.1.1.4'
H H 0.0000 0.0000 'International Tables Vol C Tables 4.2.6.8 and 6.1.1.4'
O O 0.0106 0.0060 'International Tables Vol C Tables 4.2.6.8 and 6.1.1.4'
P P 0.1023 0.0942 'International Tables Vol C Tables 4.2.6.8 and 6.1.1.4'
Br Br -0.2901 2.4595 'International Tables Vol C Tables 4.2.6.8 and 6.1.1.4'
Ir Ir -1.4442 7.9887 'International Tables Vol C Tables 4.2.6.8 and 6.1.1.4'
Cl Cl 0.1484 0.1585 'International Tables Vol C Tables 4.2.6.8 and 6.1.1.4'

loop_
_geom_angle_atom_site_label_1
_geom_angle_atom_site_label_2
_geom_angle_atom_site_label_3
_geom_angle
C5 Ir C1 92.0(2)
C5 Ir O1 79.45(17)
C1 Ir O1 170.39(18)
C5 Ir P1 90.35(14)
C1 Ir P1 94.13(15)
O1 Ir P1 90.27(10)
C5 Ir P2 91.86(14)
C1 Ir P2 86.13(15)
O1 Ir P2 89.81(10)
P1 Ir P2 177.77(5)
C5 Ir Br3 171.83(15)
C1 Ir Br3 95.75(16)
O1 Ir Br3 93.05(9)
P1 Ir Br3 86.43(4)
P2 Ir Br3 91.35(3)
C51 P2 C61 105.0(2)
C51 P2 C41 102.9(2)
C61 P2 C41 101.9(2)
C51 P2 Ir 110.59(17)
C61 P2 Ir 114.89(18)
C41 P2 Ir 119.87(18)
C21 P1 C11 103.0(2)
C21 P1 C31 104.1(2)
C11 P1 C31 102.6(3)
C21 P1 Ir 113.49(17)
C11 P1 Ir 117.65(19)
C31 P1 Ir 114.35(18)
C7 O1 Ir 109.1(3)
C7 O2 C8 116.6(4)
O2 C8 H8A 109.5
O2 C8 H8B 109.5
H8A C8 H8B 109.5
O2 C8 H8C 109.5
H8A C8 H8C 109.5
H8B C8 H8C 109.5
O1 C7 O2 121.6(5)
O1 C7 C6 120.9(5)
O2 C7 C6 117.5(5)
C5 C6 C7 116.9(5)
C5 C6 Br1 124.1(4)
C7 C6 Br1 119.0(4)
C1 C2 C3 128.2(5)
C1 C2 Br2 119.7(4)
C3 C2 Br2 111.9(4)
C3 C4 C5 124.6(5)
C3 C4 H4 117.7
C5 C4 H4 117.7
C4 C3 C2 125.3(5)
C4 C3 H3 117.4
C2 C3 H3 117.4
C2 C1 Ir 124.7(4)
C2 C1 H1 117.7
Ir C1 H1 117.7
C6 C5 C4 121.4(5)
C6 C5 Ir 113.6(4)
C4 C5 Ir 125.0(4)
C42 C41 C46 119.0(5)
C42 C41 P2 118.3(4)
C46 C41 P2 122.6(4)
C43 C42 C41 120.7(5)
C43 C42 H42 119.6
C41 C42 H42 119.6
C44 C43 C42 119.8(5)
C44 C43 H43 120.1
C42 C43 H43 120.1
C45 C44 C43 119.8(5)
C45 C44 H44 120.1
C43 C44 H44 120.1
C44 C45 C46 120.8(5)
C44 C45 H45 119.6
C46 C45 H45 119.6
C45 C46 C41 120.0(5)
C45 C46 H46 120.0
C41 C46 H46 120.0
C52 C51 C56 119.1(5)
C52 C51 P2 119.9(4)
C56 C51 P2 120.4(4)
C51 C52 C53 120.5(6)
C51 C52 H52 119.8
C53 C52 H52 119.8
C54 C53 C52 120.1(6)
C54 C53 H53 119.9
C52 C53 H53 119.9
C53 C54 C55 120.3(6)
C53 C54 H54 119.9
C55 C54 H54 119.9
C54 C55 C56 119.8(6)
C54 C55 H55 120.1
C56 C55 H55 120.1
C55 C56 C51 120.2(6)
C55 C56 H56 119.9
C51 C56 H56 119.9
C62 C61 C66 119.2(5)
C62 C61 P2 122.3(4)
C66 C61 P2 118.4(4)
C63 C62 C61 120.2(5)
C63 C62 H62 119.9
C61 C62 H62 119.9
C62 C63 C64 120.8(6)
C62 C63 H63 119.6
C64 C63 H63 119.6
C65 C64 C63 119.5(5)
C65 C64 H64 120.3
C63 C64 H64 120.3
C64 C65 C66 120.7(6)
C64 C65 H65 119.7
C66 C65 H65 119.7
C65 C66 C61 119.5(5)
C65 C66 H66 120.2
C61 C66 H66 120.2
C12 C11 C16 118.0(5)
C12 C11 P1 122.3(5)
C16 C11 P1 119.6(4)
C11 C12 C13 120.4(7)
C11 C12 H12 119.8
C13 C12 H12 119.8
C14 C13 C12 121.2(7)
C14 C13 H13 119.4
C12 C13 H13 119.4
C13 C14 C15 118.9(6)
C13 C14 H14 120.5
C15 C14 H14 120.5
C14 C15 C16 121.1(6)
C14 C15 H15 119.5
C16 C15 H15 119.5
C15 C16 C11 120.4(6)
C15 C16 H16 119.8
C11 C16 H16 119.8
C26 C21 C22 118.5(5)
C26 C21 P1 120.2(4)
C22 C21 P1 121.1(4)
C23 C22 C21 120.3(5)
C23 C22 H22 119.9
C21 C22 H22 119.9
C22 C23 C24 120.4(6)
C22 C23 H23 119.8
C24 C23 H23 119.8
C23 C24 C25 119.7(6)
C23 C24 H24 120.2
C25 C24 H24 120.2
C26 C25 C24 119.9(6)
C26 C25 H25 120.0
C24 C25 H25 120.0
C25 C26 C21 121.1(5)
C25 C26 H26 119.5
C21 C26 H26 119.5
C32 C31 C36 118.0(5)
C32 C31 P1 119.6(4)
C36 C31 P1 122.3(4)
C33 C32 C31 121.2(5)
C33 C32 H32 119.4
C31 C32 H32 119.4
C32 C33 C34 120.4(6)
C32 C33 H33 119.8
C34 C33 H33 119.8
C33 C34 C35 119.9(6)
C33 C34 H34 120.1
C35 C34 H34 120.1
C34 C35 C36 120.0(6)
C34 C35 H35 120.0
C36 C35 H35 120.0
C35 C36 C31 120.5(5)
C35 C36 H36 119.8
C31 C36 H36 119.8
Cl1 C70 Cl2 113.6(5)
Cl1 C70 H70A 108.9
Cl2 C70 H70A 108.9
Cl1 C70 H70B 108.9
Cl2 C70 H70B 108.9
H70A C70 H70B 107.7

loop_
_geom_bond_atom_site_label_1
_geom_bond_atom_site_label_2
_geom_bond_distance
Ir C5 2.017(5)
Ir C1 2.023(5)
Ir O1 2.221(4)
Ir P1 2.3625(13)
Ir P2 2.3631(13)
Ir Br3 2.5978(6)
Br1 C6 1.899(5)
Br2 C2 1.948(5)
P2 C51 1.821(5)
P2 C61 1.834(5)
P2 C41 1.849(5)
P1 C21 1.830(5)
P1 C11 1.833(6)
P1 C31 1.839(5)
O1 C7 1.262(7)
O2 C7 1.326(6)
O2 C8 1.472(6)
C8 H8A 0.9800
C8 H8B 0.9800
C8 H8C 0.9800
C7 C6 1.437(8)
C6 C5 1.378(7)
C2 C1 1.331(8)
C2 C3 1.439(8)
C4 C3 1.340(8)
C4 C5 1.451(7)
C4 H4 0.9500
C3 H3 0.9500
C1 H1 0.9500
C41 C42 1.396(7)
C41 C46 1.399(7)
C42 C43 1.392(8)
C42 H42 0.9500
C43 C44 1.391(8)
C43 H43 0.9500
C44 C45 1.383(8)
C44 H44 0.9500
C45 C46 1.391(8)
C45 H45 0.9500
C46 H46 0.9500
C51 C52 1.385(8)
C51 C56 1.403(8)
C52 C53 1.403(8)
C52 H52 0.9500
C53 C54 1.374(10)
C53 H53 0.9500
C54 C55 1.393(9)
C54 H54 0.9500
C55 C56 1.397(8)
C55 H55 0.9500
C56 H56 0.9500
C61 C62 1.392(8)
C61 C66 1.405(7)
C62 C63 1.383(8)
C62 H62 0.9500
C63 C64 1.387(9)
C63 H63 0.9500
C64 C65 1.379(9)
C64 H64 0.9500
C65 C66 1.399(8)
C65 H65 0.9500
C66 H66 0.9500
C11 C12 1.387(9)
C11 C16 1.396(8)
C12 C13 1.395(9)
C12 H12 0.9500
C13 C14 1.365(10)
C13 H13 0.9500
C14 C15 1.372(10)
C14 H14 0.9500
C15 C16 1.389(8)
C15 H15 0.9500
C16 H16 0.9500
C21 C26 1.397(8)
C21 C22 1.402(7)
C22 C23 1.388(8)
C22 H22 0.9500
C23 C24 1.389(9)
C23 H23 0.9500
C24 C25 1.393(9)
C24 H24 0.9500
C25 C26 1.382(8)
C25 H25 0.9500
C26 H26 0.9500
C31 C32 1.396(8)
C31 C36 1.408(8)
C32 C33 1.380(8)
C32 H32 0.9500
C33 C34 1.383(9)
C33 H33 0.9500
C34 C35 1.384(9)
C34 H34 0.9500
C35 C36 1.396(8)
C35 H35 0.9500
C36 H36 0.9500
Cl1 C70 1.741(8)
Cl2 C70 1.747(8)
C70 H70A 0.9900
C70 H70B 0.9900
